data_2102497
loop_
_publ_author_name
'Turkington, David E.'
'Lough, Alan J.'
'Ferguson, George'
'Glidewell, Christopher'

_publ_section_title
;
 Hydrogen-bonded adducts of triphenylsilanol with diamines: a finite
 ten-molecule aggregate, and chain, sheet and framework structures
 built from O---H&#x00B7;&#x00B7;&#x00B7;O,
 O---H&#x00B7;&#x00B7;&#x00B7;N and
 C---H&#x00B7;&#x00B7;&#x00B7;\p(arene) hydrogen bonds
;
_journal_issue 2
_journal_name_full 'Acta Crystallographica Section B'
_journal_page_first 238
_journal_page_last 248
_journal_paper_doi 10.1107/S0108768104002344
_journal_volume 60
_journal_year 2004
_chemical_formula_moiety '2(C18 H16 O Si), C10 H8 N2, 2(H2 O)'
_chemical_formula_sum 'C46 H44 N2 O4 Si2'
_chemical_formula_weight 745.01
_chemical_name_systematic
;
Triphenylsilanol--4,4'-bipyridyl--water (2/1/2)
;
_space_group_IT_number 2
_symmetry_cell_setting triclinic
_symmetry_space_group_name_Hall '-P 1'
_symmetry_space_group_name_H-M 'P -1'
_atom_sites_solution_hydrogens geom
_atom_sites_solution_primary direct
_atom_sites_solution_secondary difmap
_cell_angle_alpha 75.053(3)
_cell_angle_beta 88.509(3)
_cell_angle_gamma 86.951(3)
_cell_formula_units_Z 2
_cell_length_a 8.9058(4)
_cell_length_b 13.9098(8)
_cell_length_c 16.9083(8)
_cell_measurement_reflns_used 7517
_cell_measurement_temperature 150.0(10)
_cell_measurement_theta_max 25.50
_cell_measurement_theta_min 2.56
_cell_volume 2020.67(18)
_computing_cell_refinement 'DENZO-SMN (Otwinowski & Minor, 1997)'
_computing_data_collection 'Kappa-CCD server software (Nonius, 1997)'
_computing_data_reduction 'DENZO-SMN (Otwinowski & Minor, 1997)'
_computing_molecular_graphics 'PLATON (Spek, 2003)'
_computing_publication_material 'SHELXL-97 (Sheldrick, 1997) and PRPKAPPA (Ferguson, 1999)'
_computing_structure_refinement 'SHELXL-97 (Sheldrick, 1997)'
_computing_structure_solution 'SHELXS-97 (Sheldrick, 1997)'
_diffrn_ambient_temperature 150.0(10)
_diffrn_measured_fraction_theta_full 0.999
_diffrn_measured_fraction_theta_max 0.999
_diffrn_measurement_device_type Kappa-CCD
_diffrn_measurement_method '\f scans, and \w scans with \k offsets'
_diffrn_radiation_monochromator graphite
_diffrn_radiation_source 'fine-focus sealed X-ray tube'
_diffrn_radiation_type 'Mo K\a'
_diffrn_radiation_wavelength 0.71073
_diffrn_reflns_av_R_equivalents 0.0782
_diffrn_reflns_av_sigmaI/netI 0.0915
_diffrn_reflns_limit_h_max 10
_diffrn_reflns_limit_h_min -10
_diffrn_reflns_limit_k_max 16
_diffrn_reflns_limit_k_min -16
_diffrn_reflns_limit_l_max 20
_diffrn_reflns_limit_l_min -20
_diffrn_reflns_number 21774
_diffrn_reflns_theta_full 25.50
_diffrn_reflns_theta_max 25.50
_diffrn_reflns_theta_min 2.56
_diffrn_standards_decay_% 0
_exptl_absorpt_coefficient_mu 0.133
_exptl_absorpt_correction_type none
_exptl_crystal_colour colourless
_exptl_crystal_density_diffrn 1.224
_exptl_crystal_density_method 'not measured'
_exptl_crystal_description block
_exptl_crystal_F_000 788
_exptl_crystal_size_max 0.24
_exptl_crystal_size_mid 0.17
_exptl_crystal_size_min 0.10
_refine_diff_density_max 0.602
_refine_diff_density_min -0.458
_refine_ls_extinction_coef 0.0037(7)
_refine_ls_extinction_expression Fc^*^=kFc[1+0.001xFc^2^\l^3^/sin(2\q)]^-1/4^
_refine_ls_extinction_method SHELXL
_refine_ls_goodness_of_fit_ref 1.013
_refine_ls_hydrogen_treatment constr
_refine_ls_matrix_type full
_refine_ls_number_parameters 490
_refine_ls_number_reflns 7517
_refine_ls_number_restraints 0
_refine_ls_restrained_S_all 1.013
_refine_ls_R_factor_all 0.1066
_refine_ls_R_factor_gt 0.0520
_refine_ls_shift/su_max 0.001
_refine_ls_shift/su_mean 0.000
_refine_ls_structure_factor_coef Fsqd
_refine_ls_weighting_details 'w=1/[\s^2^(Fo^2^)+(0.0493P)^2^+0.3840P] where P=(Fo^2^+2Fc^2^)/3'
_refine_ls_weighting_scheme calc
_refine_ls_wR_factor_gt 0.1082
_refine_ls_wR_factor_ref 0.1312
_reflns_number_gt 4671
_reflns_number_total 7517
_reflns_threshold_expression I>2\s(I)
_cod_data_source_file na5012.cif
_cod_data_source_block V
_cod_database_code 2102497

loop_
_symmetry_equiv_pos_as_xyz
'x, y, z'
'-x, -y, -z'

loop_
_atom_site_label
_atom_site_fract_x
_atom_site_fract_y
_atom_site_fract_z
_atom_site_U_iso_or_equiv
_atom_site_adp_type
_atom_site_calc_flag
_atom_site_refinement_flags
_atom_site_occupancy
_atom_site_type_symbol
Si1 1.56379(8) -0.24913(5) 0.59259(4) 0.02544(19) Uani d . 1 Si
O1 1.49778(19) -0.13352(13) 0.57725(10) 0.0309(4) Uani d . 1 O
C111 1.6869(3) -0.26421(19) 0.50493(15) 0.0267(6) Uani d . 1 C
C112 1.6276(3) -0.2443(2) 0.42655(15) 0.0312(6) Uani d . 1 C
C113 1.7151(3) -0.2520(2) 0.35977(17) 0.0385(7) Uani d . 1 C
C114 1.8659(3) -0.2780(2) 0.36933(18) 0.0414(8) Uani d . 1 C
C115 1.9299(3) -0.2979(2) 0.44575(18) 0.0429(8) Uani d . 1 C
C116 1.8406(3) -0.2914(2) 0.51291(17) 0.0356(7) Uani d . 1 C
C121 1.6727(3) -0.27521(19) 0.68931(15) 0.0268(6) Uani d . 1 C
C122 1.7977(3) -0.2207(2) 0.69512(17) 0.0362(7) Uani d . 1 C
C123 1.8806(3) -0.2402(2) 0.76659(18) 0.0398(8) Uani d . 1 C
C124 1.8390(3) -0.3134(2) 0.83418(18) 0.0424(8) Uani d . 1 C
C125 1.7144(3) -0.3668(2) 0.83074(17) 0.0433(8) Uani d . 1 C
C126 1.6333(3) -0.3484(2) 0.75885(16) 0.0348(7) Uani d . 1 C
C131 1.4040(3) -0.3331(2) 0.60357(14) 0.0265(6) Uani d . 1 C
C132 1.2733(3) -0.3175(2) 0.64806(16) 0.0354(7) Uani d . 1 C
C133 1.1545(3) -0.3797(2) 0.65731(16) 0.0360(7) Uani d . 1 C
C134 1.1613(3) -0.4587(2) 0.62186(16) 0.0363(7) Uani d . 1 C
C135 1.2879(3) -0.4762(2) 0.57770(17) 0.0377(7) Uani d . 1 C
C136 1.4080(3) -0.4146(2) 0.56943(16) 0.0316(6) Uani d . 1 C
Si2 -0.01537(8) 0.26083(5) -0.09215(4) 0.02554(19) Uani d . 1 Si
O2 -0.0026(2) 0.13910(13) -0.06707(11) 0.0332(5) Uani d . 1 O
C211 -0.1135(3) 0.3060(2) -0.00841(15) 0.0263(6) Uani d . 1 C
C212 -0.1742(3) 0.2406(2) 0.06031(16) 0.0354(7) Uani d . 1 C
C213 -0.2469(3) 0.2757(2) 0.12175(18) 0.0451(8) Uani d . 1 C
C214 -0.2619(3) 0.3767(2) 0.11534(18) 0.0416(8) Uani d . 1 C
C215 -0.2040(3) 0.4427(2) 0.04762(17) 0.0403(8) Uani d . 1 C
C216 -0.1303(3) 0.4073(2) -0.01307(16) 0.0342(7) Uani d . 1 C
C221 -0.1269(3) 0.3013(2) -0.18797(15) 0.0259(6) Uani d . 1 C
C222 -0.2023(3) 0.2320(2) -0.21623(16) 0.0344(7) Uani d . 1 C
C223 -0.2892(3) 0.2593(2) -0.28604(18) 0.0437(8) Uani d . 1 C
C224 -0.3018(3) 0.3573(2) -0.32993(17) 0.0425(8) Uani d . 1 C
C225 -0.2299(3) 0.4282(2) -0.30342(17) 0.0375(7) Uani d . 1 C
C226 -0.1433(3) 0.4009(2) -0.23339(15) 0.0320(7) Uani d . 1 C
C231 0.1802(3) 0.3059(2) -0.10580(15) 0.0272(6) Uani d . 1 C
C232 0.2780(3) 0.2776(2) -0.03905(17) 0.0367(7) Uani d . 1 C
C233 0.4261(3) 0.3061(3) -0.0464(2) 0.0483(9) Uani d . 1 C
C234 0.4792(3) 0.3636(3) -0.1202(2) 0.0505(9) Uani d . 1 C
C235 0.3857(3) 0.3925(2) -0.18622(19) 0.0445(8) Uani d . 1 C
C236 0.2381(3) 0.3637(2) -0.17893(17) 0.0359(7) Uani d . 1 C
N1 1.0573(2) -0.03017(18) 0.38171(15) 0.0396(6) Uani d . 1 N
N2 0.4325(3) 0.01979(19) 0.12013(15) 0.0440(7) Uani d . 1 N
C12 1.0736(3) -0.0271(2) 0.30279(18) 0.0392(7) Uani d . 1 C
C13 0.9568(3) -0.0169(2) 0.24887(17) 0.0369(7) Uani d . 1 C
C14 0.8098(3) -0.0094(2) 0.27827(16) 0.0299(6) Uani d . 1 C
C15 0.7913(3) -0.0113(2) 0.36035(17) 0.0369(7) Uani d . 1 C
C16 0.9163(3) -0.0229(2) 0.40903(18) 0.0431(8) Uani d . 1 C
C22 0.4322(3) 0.0657(2) 0.18023(18) 0.0404(8) Uani d . 1 C
C23 0.5498(3) 0.0575(2) 0.23354(16) 0.0343(7) Uani d . 1 C
C24 0.6791(3) 0.0007(2) 0.22358(16) 0.0294(6) Uani d . 1 C
C25 0.6799(3) -0.0473(2) 0.16114(17) 0.0397(8) Uani d . 1 C
C26 0.5556(3) -0.0369(2) 0.11201(18) 0.0463(8) Uani d . 1 C
O11 1.3532(2) -0.04451(15) 0.44004(12) 0.0455(5) Uani d . 1 O
O21 0.1528(3) 0.02566(19) 0.05617(15) 0.0709(7) Uani d . 1 O
H1 1.4529 -0.1163 0.5323 0.046 Uiso calc R 1 H
H112 1.5239 -0.2249 0.4189 0.037 Uiso calc R 1 H
H113 1.6712 -0.2393 0.3072 0.046 Uiso calc R 1 H
H114 1.9265 -0.2822 0.3231 0.050 Uiso calc R 1 H
H115 2.0341 -0.3160 0.4523 0.052 Uiso calc R 1 H
H116 1.8848 -0.3056 0.5655 0.043 Uiso calc R 1 H
H122 1.8266 -0.1692 0.6493 0.043 Uiso calc R 1 H
H123 1.9661 -0.2030 0.7688 0.048 Uiso calc R 1 H
H124 1.8959 -0.3269 0.8829 0.051 Uiso calc R 1 H
H125 1.6839 -0.4162 0.8776 0.052 Uiso calc R 1 H
H126 1.5488 -0.3867 0.7571 0.042 Uiso calc R 1 H
H132 1.2666 -0.2630 0.6723 0.042 Uiso calc R 1 H
H133 1.0679 -0.3679 0.6881 0.043 Uiso calc R 1 H
H134 1.0792 -0.5010 0.6278 0.044 Uiso calc R 1 H
H135 1.2927 -0.5304 0.5530 0.045 Uiso calc R 1 H
H136 1.4952 -0.4283 0.5398 0.038 Uiso calc R 1 H
H2 0.0542 0.1187 -0.0267 0.050 Uiso calc R 1 H
H212 -0.1658 0.1709 0.0652 0.042 Uiso calc R 1 H
H213 -0.2864 0.2299 0.1685 0.054 Uiso calc R 1 H
H214 -0.3119 0.4005 0.1574 0.050 Uiso calc R 1 H
H215 -0.2147 0.5123 0.0426 0.048 Uiso calc R 1 H
H216 -0.0900 0.4536 -0.0592 0.041 Uiso calc R 1 H
H222 -0.1942 0.1639 -0.1868 0.041 Uiso calc R 1 H
H223 -0.3400 0.2102 -0.3036 0.052 Uiso calc R 1 H
H224 -0.3599 0.3760 -0.3783 0.051 Uiso calc R 1 H
H225 -0.2395 0.4961 -0.3332 0.045 Uiso calc R 1 H
H226 -0.0942 0.4507 -0.2159 0.038 Uiso calc R 1 H
H232 0.2424 0.2383 0.0119 0.044 Uiso calc R 1 H
H233 0.4909 0.2862 -0.0008 0.058 Uiso calc R 1 H
H234 0.5804 0.3830 -0.1252 0.061 Uiso calc R 1 H
H235 0.4220 0.4321 -0.2369 0.053 Uiso calc R 1 H
H236 0.1747 0.3841 -0.2252 0.043 Uiso calc R 1 H
H12 1.1730 -0.0322 0.2820 0.047 Uiso calc R 1 H
H13 0.9758 -0.0151 0.1930 0.044 Uiso calc R 1 H
H15 0.6936 -0.0048 0.3828 0.044 Uiso calc R 1 H
H16 0.9012 -0.0258 0.4654 0.052 Uiso calc R 1 H
H22 0.3461 0.1063 0.1868 0.048 Uiso calc R 1 H
H23 0.5427 0.0902 0.2765 0.041 Uiso calc R 1 H
H25 0.7654 -0.0872 0.1522 0.048 Uiso calc R 1 H
H26 0.5573 -0.0716 0.0704 0.056 Uiso calc R 1 H
H11A 1.2488 -0.0433 0.4209 0.110 Uiso d . 1 H
H11B 1.3860 0.0246 0.4300 0.110 Uiso d . 1 H
H21A 0.2586 0.0257 0.0729 0.110 Uiso d . 1 H
H21B 0.1337 -0.0402 0.0469 0.110 Uiso d . 1 H

loop_
_atom_site_aniso_label
_atom_site_aniso_U_11
_atom_site_aniso_U_22
_atom_site_aniso_U_33
_atom_site_aniso_U_12
_atom_site_aniso_U_13
_atom_site_aniso_U_23
Si1 0.0264(4) 0.0276(4) 0.0225(4) 0.0015(3) -0.0018(3) -0.0071(3)
O1 0.0330(10) 0.0312(11) 0.0278(10) 0.0062(9) -0.0074(8) -0.0072(8)
C111 0.0272(13) 0.0257(15) 0.0278(14) -0.0041(12) 0.0000(11) -0.0073(12)
C112 0.0344(15) 0.0295(16) 0.0286(15) -0.0015(13) 0.0001(12) -0.0055(12)
C113 0.0538(19) 0.0348(17) 0.0269(16) -0.0027(15) 0.0025(13) -0.0082(13)
C114 0.0513(19) 0.0342(18) 0.0406(18) -0.0108(15) 0.0203(14) -0.0136(14)
C115 0.0341(15) 0.049(2) 0.049(2) -0.0026(15) 0.0101(14) -0.0186(16)
C116 0.0337(15) 0.0425(18) 0.0316(16) 0.0000(14) 0.0002(12) -0.0117(13)
C121 0.0294(14) 0.0269(15) 0.0248(14) 0.0060(12) -0.0019(11) -0.0091(12)
C122 0.0404(16) 0.0340(17) 0.0348(16) 0.0034(14) -0.0044(12) -0.0106(13)
C123 0.0370(16) 0.0422(19) 0.0454(19) 0.0061(15) -0.0128(14) -0.0208(15)
C124 0.0446(18) 0.050(2) 0.0336(17) 0.0144(16) -0.0155(14) -0.0145(15)
C125 0.0525(19) 0.047(2) 0.0260(16) 0.0060(17) -0.0054(13) -0.0026(14)
C126 0.0337(15) 0.0381(17) 0.0310(16) 0.0002(13) -0.0023(12) -0.0061(13)
C131 0.0267(13) 0.0312(16) 0.0206(13) 0.0014(12) -0.0030(10) -0.0050(11)
C132 0.0316(15) 0.0442(19) 0.0335(16) 0.0025(14) 0.0002(12) -0.0167(14)
C133 0.0268(14) 0.0449(19) 0.0365(17) -0.0007(14) 0.0062(12) -0.0115(14)
C134 0.0311(15) 0.0416(18) 0.0342(16) -0.0059(14) 0.0000(12) -0.0055(14)
C135 0.0409(17) 0.0353(18) 0.0391(17) -0.0075(14) 0.0056(13) -0.0132(14)
C136 0.0328(14) 0.0319(16) 0.0306(15) -0.0004(13) 0.0059(11) -0.0094(12)
Si2 0.0242(4) 0.0277(4) 0.0246(4) 0.0005(3) -0.0031(3) -0.0066(3)
O2 0.0387(11) 0.0270(11) 0.0330(11) 0.0044(9) -0.0123(8) -0.0061(8)
C211 0.0208(13) 0.0328(16) 0.0253(14) -0.0018(12) -0.0055(10) -0.0069(12)
C212 0.0380(15) 0.0362(17) 0.0328(16) -0.0073(14) 0.0021(12) -0.0097(13)
C213 0.0475(18) 0.052(2) 0.0362(18) -0.0184(16) 0.0123(14) -0.0104(15)
C214 0.0354(16) 0.056(2) 0.0364(17) -0.0024(16) 0.0060(13) -0.0182(16)
C215 0.0453(17) 0.0389(18) 0.0376(17) 0.0075(15) 0.0023(13) -0.0134(14)
C216 0.0387(16) 0.0332(17) 0.0290(15) 0.0005(14) -0.0005(12) -0.0053(13)
C221 0.0223(13) 0.0298(15) 0.0253(14) 0.0016(12) 0.0032(10) -0.0075(12)
C222 0.0350(15) 0.0351(17) 0.0332(16) 0.0004(13) -0.0060(12) -0.0085(13)
C223 0.0450(17) 0.047(2) 0.0432(18) 0.0009(16) -0.0184(14) -0.0169(16)
C224 0.0400(17) 0.058(2) 0.0281(16) 0.0072(16) -0.0123(13) -0.0102(15)
C225 0.0338(15) 0.0404(18) 0.0331(16) 0.0069(14) 0.0004(12) -0.0015(14)
C226 0.0286(14) 0.0371(17) 0.0302(15) -0.0005(13) 0.0010(11) -0.0086(13)
C231 0.0249(13) 0.0314(16) 0.0286(15) 0.0017(12) -0.0008(11) -0.0140(12)
C232 0.0300(15) 0.0448(19) 0.0363(17) 0.0020(14) -0.0057(12) -0.0128(14)
C233 0.0283(15) 0.059(2) 0.062(2) 0.0075(16) -0.0152(15) -0.0245(18)
C234 0.0257(15) 0.062(2) 0.072(2) -0.0040(16) 0.0049(16) -0.032(2)
C235 0.0338(16) 0.054(2) 0.0485(19) -0.0100(15) 0.0130(14) -0.0175(16)
C236 0.0320(15) 0.0441(19) 0.0347(16) -0.0010(14) 0.0019(12) -0.0161(14)
N1 0.0335(13) 0.0434(16) 0.0437(16) -0.0058(12) -0.0070(11) -0.0131(12)
N2 0.0375(14) 0.0513(17) 0.0429(15) 0.0021(13) -0.0108(11) -0.0112(13)
C12 0.0287(15) 0.0427(19) 0.0449(19) -0.0014(14) 0.0002(13) -0.0087(15)
C13 0.0303(15) 0.0447(19) 0.0354(16) -0.0002(14) -0.0009(12) -0.0100(14)
C14 0.0314(14) 0.0278(16) 0.0320(15) 0.0012(13) -0.0032(11) -0.0105(12)
C15 0.0287(14) 0.0487(19) 0.0399(17) -0.0013(14) -0.0019(12) -0.0233(15)
C16 0.0408(17) 0.054(2) 0.0397(18) -0.0048(16) -0.0040(13) -0.0215(15)
C22 0.0286(15) 0.0462(19) 0.0452(18) 0.0038(14) -0.0047(13) -0.0103(15)
C23 0.0310(14) 0.0387(17) 0.0350(16) 0.0009(14) 0.0002(12) -0.0131(13)
C24 0.0273(14) 0.0306(16) 0.0295(15) -0.0011(12) -0.0016(11) -0.0063(12)
C25 0.0382(16) 0.0456(19) 0.0383(17) 0.0068(15) -0.0061(13) -0.0174(14)
C26 0.0474(18) 0.055(2) 0.0403(18) 0.0083(17) -0.0141(14) -0.0196(16)
O11 0.0392(11) 0.0459(13) 0.0499(13) -0.0010(10) -0.0178(9) -0.0084(10)
O21 0.0573(14) 0.0661(17) 0.0814(18) -0.0194(13) -0.0311(13) 0.0015(14)

loop_
_atom_type_symbol
_atom_type_description
_atom_type_scat_dispersion_real
_atom_type_scat_dispersion_imag
_atom_type_scat_source
C C 0.0033 0.0016 'International Tables Vol C Tables 4.2.6.8 and 6.1.1.4'
H H 0.0000 0.0000 'International Tables Vol C Tables 4.2.6.8 and 6.1.1.4'
N N 0.0061 0.0033 'International Tables Vol C Tables 4.2.6.8 and 6.1.1.4'
O O 0.0106 0.0060 'International Tables Vol C Tables 4.2.6.8 and 6.1.1.4'
Si Si 0.0817 0.0704 'International Tables Vol C Tables 4.2.6.8 and 6.1.1.4'

loop_
_geom_angle_atom_site_label_1
_geom_angle_atom_site_label_2
_geom_angle_atom_site_label_3
_geom_angle
_geom_angle_publ_flag
O1 Si1 C131 109.35(10) no
O1 Si1 C121 105.39(10) no
C131 Si1 C121 111.08(12) no
O1 Si1 C111 110.67(11) no
C131 Si1 C111 109.19(11) no
C121 Si1 C111 111.12(11) no
Si1 O1 H1 109.5 no
C112 C111 C116 117.0(2) no
C112 C111 Si1 119.87(18) no
C116 C111 Si1 123.11(19) no
C113 C112 C111 121.8(2) no
C113 C112 H112 119.1 no
C111 C112 H112 119.1 no
C114 C113 C112 119.9(3) no
C114 C113 H113 120.0 no
C112 C113 H113 120.0 no
C113 C114 C115 120.3(3) no
C113 C114 H114 119.8 no
C115 C114 H114 119.8 no
C114 C115 C116 119.4(3) no
C114 C115 H115 120.3 no
C116 C115 H115 120.3 no
C115 C116 C111 121.5(2) no
C115 C116 H116 119.2 no
C111 C116 H116 119.2 no
C126 C121 C122 117.0(2) no
C126 C121 Si1 122.1(2) no
C122 C121 Si1 120.9(2) no
C123 C122 C121 121.4(3) no
C123 C122 H122 119.3 no
C121 C122 H122 119.3 no
C124 C123 C122 120.2(3) no
C124 C123 H123 119.9 no
C122 C123 H123 119.9 no
C123 C124 C125 119.6(3) no
C123 C124 H124 120.2 no
C125 C124 H124 120.2 no
C124 C125 C126 120.1(3) no
C124 C125 H125 119.9 no
C126 C125 H125 119.9 no
C125 C126 C121 121.6(3) no
C125 C126 H126 119.2 no
C121 C126 H126 119.2 no
C136 C131 C132 116.8(3) no
C136 C131 Si1 122.29(19) no
C132 C131 Si1 120.9(2) no
C133 C132 C131 121.6(3) no
C133 C132 H132 119.2 no
C131 C132 H132 119.2 no
C134 C133 C132 120.1(2) no
C134 C133 H133 119.9 no
C132 C133 H133 119.9 no
C133 C134 C135 119.8(3) no
C133 C134 H134 120.1 no
C135 C134 H134 120.1 no
C134 C135 C136 120.0(3) no
C134 C135 H135 120.0 no
C136 C135 H135 120.0 no
C135 C136 C131 121.7(2) no
C135 C136 H136 119.2 no
C131 C136 H136 119.2 no
O2 Si2 C221 107.29(11) no
O2 Si2 C211 109.79(11) no
C221 Si2 C211 109.91(10) no
O2 Si2 C231 107.63(10) no
C221 Si2 C231 112.69(12) no
C211 Si2 C231 109.46(11) no
Si2 O2 H2 109.5 no
C216 C211 C212 117.3(2) no
C216 C211 Si2 120.8(2) no
C212 C211 Si2 122.0(2) no
C213 C212 C211 121.0(3) no
C213 C212 H212 119.5 no
C211 C212 H212 119.5 no
C214 C213 C212 120.4(3) no
C214 C213 H213 119.8 no
C212 C213 H213 119.8 no
C215 C214 C213 119.6(3) no
C215 C214 H214 120.2 no
C213 C214 H214 120.2 no
C214 C215 C216 119.9(3) no
C214 C215 H215 120.1 no
C216 C215 H215 120.1 no
C215 C216 C211 121.9(3) no
C215 C216 H216 119.1 no
C211 C216 H216 119.1 no
C222 C221 C226 116.7(2) no
C222 C221 Si2 120.2(2) no
C226 C221 Si2 123.0(2) no
C223 C222 C221 122.0(3) no
C223 C222 H222 119.0 no
C221 C222 H222 119.0 no
C224 C223 C222 120.0(3) no
C224 C223 H223 120.0 no
C222 C223 H223 120.0 no
C223 C224 C225 119.6(3) no
C223 C224 H224 120.2 no
C225 C224 H224 120.2 no
C224 C225 C226 120.3(3) no
C224 C225 H225 119.8 no
C226 C225 H225 119.8 no
C225 C226 C221 121.2(3) no
C225 C226 H226 119.4 no
C221 C226 H226 119.4 no
C236 C231 C232 117.1(3) no
C236 C231 Si2 124.41(19) no
C232 C231 Si2 118.5(2) no
C233 C232 C231 121.0(3) no
C233 C232 H232 119.5 no
C231 C232 H232 119.5 no
C234 C233 C232 120.1(3) no
C234 C233 H233 120.0 no
C232 C233 H233 120.0 no
C235 C234 C233 120.0(3) no
C235 C234 H234 120.0 no
C233 C234 H234 120.0 no
C234 C235 C236 119.9(3) no
C234 C235 H235 120.0 no
C236 C235 H235 120.0 no
C235 C236 C231 121.9(3) no
C235 C236 H236 119.0 no
C231 C236 H236 119.0 no
C12 N1 C16 116.2(2) no
C22 N2 C26 116.9(2) no
N1 C12 C13 124.7(3) no
N1 C12 H12 117.6 no
C13 C12 H12 117.6 no
C12 C13 C14 118.5(3) no
C12 C13 H13 120.7 no
C14 C13 H13 120.7 no
C15 C14 C13 117.3(2) no
C15 C14 C24 121.6(2) no
C13 C14 C24 121.2(2) no
C16 C15 C14 119.3(3) no
C16 C15 H15 120.3 no
C14 C15 H15 120.3 no
N1 C16 C15 124.0(3) no
N1 C16 H16 118.0 no
C15 C16 H16 118.0 no
N2 C22 C23 123.8(2) no
N2 C22 H22 118.1 no
C23 C22 H22 118.1 no
C22 C23 C24 119.1(3) no
C22 C23 H23 120.4 no
C24 C23 H23 120.4 no
C25 C24 C23 117.3(2) no
C25 C24 C14 121.3(2) no
C23 C24 C14 121.4(2) no
C26 C25 C24 119.6(2) no
C26 C25 H25 120.2 no
C24 C25 H25 120.2 no
N2 C26 C25 123.2(3) no
N2 C26 H26 118.4 no
C25 C26 H26 118.4 no
H11A O11 H11B 109.5 no
H21A O21 H21B 109.2 no

loop_
_geom_bond_atom_site_label_1
_geom_bond_atom_site_label_2
_geom_bond_distance
_geom_bond_publ_flag
Si1 O1 1.6404(17) no
Si1 C131 1.864(3) no
Si1 C121 1.867(2) no
Si1 C111 1.869(2) no
O1 H1 0.84 no
C111 C112 1.394(3) no
C111 C116 1.401(3) no
C112 C113 1.379(4) no
C112 H112 0.95 no
C113 C114 1.375(4) no
C113 H113 0.95 no
C114 C115 1.381(4) no
C114 H114 0.95 no
C115 C116 1.389(4) no
C115 H115 0.95 no
C116 H116 0.95 no
C121 C126 1.393(4) no
C121 C122 1.400(4) no
C122 C123 1.391(4) no
C122 H122 0.95 no
C123 C124 1.377(4) no
C123 H123 0.95 no
C124 C125 1.378(4) no
C124 H124 0.95 no
C125 C126 1.389(4) no
C125 H125 0.95 no
C126 H126 0.95 no
C131 C136 1.397(4) no
C131 C132 1.406(3) no
C132 C133 1.383(4) no
C132 H132 0.95 no
C133 C134 1.379(4) no
C133 H133 0.95 no
C134 C135 1.381(4) no
C134 H134 0.95 no
C135 C136 1.387(4) no
C135 H135 0.95 no
C136 H136 0.95 no
Si2 O2 1.6344(18) no
Si2 C221 1.866(2) no
Si2 C211 1.870(2) no
Si2 C231 1.871(3) no
O2 H2 0.84 no
C211 C216 1.392(4) no
C211 C212 1.394(4) no
C212 C213 1.389(4) no
C212 H212 0.95 no
C213 C214 1.380(4) no
C213 H213 0.95 no
C214 C215 1.377(4) no
C214 H214 0.95 no
C215 C216 1.385(4) no
C215 H215 0.95 no
C216 H216 0.95 no
C221 C222 1.390(4) no
C221 C226 1.403(4) no
C222 C223 1.386(4) no
C222 H222 0.95 no
C223 C224 1.374(4) no
C223 H223 0.95 no
C224 C225 1.377(4) no
C224 H224 0.95 no
C225 C226 1.388(4) no
C225 H225 0.95 no
C226 H226 0.95 no
C231 C236 1.393(4) no
C231 C232 1.405(3) no
C232 C233 1.391(4) no
C232 H232 0.95 no
C233 C234 1.383(5) no
C233 H233 0.95 no
C234 C235 1.372(4) no
C234 H234 0.95 no
C235 C236 1.388(4) no
C235 H235 0.95 no
C236 H236 0.95 no
N1 C12 1.328(3) no
N1 C16 1.334(3) no
N2 C22 1.332(4) no
N2 C26 1.340(3) no
C12 C13 1.379(4) no
C12 H12 0.95 no
C13 C14 1.397(4) no
C13 H13 0.95 no
C14 C15 1.387(4) no
C14 C24 1.483(4) no
C15 C16 1.380(4) no
C15 H15 0.95 no
C16 H16 0.95 no
C22 C23 1.381(4) no
C22 H22 0.95 no
C23 C24 1.393(3) no
C23 H23 0.95 no
C24 C25 1.387(4) no
C25 C26 1.380(4) no
C25 H25 0.95 no
C26 H26 0.95 no
O11 H11A 0.99 no
O11 H11B 0.99 no
O21 H21A 0.99 no
O21 H21B 0.99 no

loop_
_geom_hbond_atom_site_label_D
_geom_hbond_atom_site_label_H
_geom_hbond_atom_site_label_A
_geom_hbond_site_symmetry_A
_geom_hbond_distance_DH
_geom_hbond_distance_HA
_geom_hbond_distance_DA
_geom_hbond_angle_DHA
_geom_hbond_publ_flag
O1 H1 O11 . 0.84 1.84 2.660(2) 164 y
O11 H11A N1 . 0.99 1.83 2.817(3) 175 y
O11 H11B O1 2_856 0.99 1.86 2.817(3) 163 y
O2 H2 O21 . 0.84 1.85 2.640(3) 156 y
O21 H21A N2 . 0.99 1.75 2.730(3) 170 y
O21 H21B O2 2 0.99 1.81 2.678(3) 144 y

loop_
_geom_torsion_atom_site_label_1
_geom_torsion_atom_site_label_2
_geom_torsion_atom_site_label_3
_geom_torsion_atom_site_label_4
_geom_torsion
O1 Si1 C111 C112 -60.9(2)
C131 Si1 C111 C112 59.5(2)
C121 Si1 C111 C112 -177.6(2)
O1 Si1 C111 C116 116.6(2)
C131 Si1 C111 C116 -123.0(2)
C121 Si1 C111 C116 -0.2(3)
C116 C111 C112 C113 0.7(4)
Si1 C111 C112 C113 178.3(2)
C111 C112 C113 C114 -1.3(5)
C112 C113 C114 C115 1.0(5)
C113 C114 C115 C116 -0.1(5)
C114 C115 C116 C111 -0.5(5)
C112 C111 C116 C115 0.2(4)
Si1 C111 C116 C115 -177.3(2)
O1 Si1 C121 C126 117.8(2)
C131 Si1 C121 C126 -0.5(2)
C111 Si1 C121 C126 -122.2(2)
O1 Si1 C121 C122 -61.5(2)
C131 Si1 C121 C122 -179.84(19)
C111 Si1 C121 C122 58.4(2)
C126 C121 C122 C123 1.3(4)
Si1 C121 C122 C123 -179.30(19)
C121 C122 C123 C124 -1.1(4)
C122 C123 C124 C125 -0.3(4)
C123 C124 C125 C126 1.5(4)
C124 C125 C126 C121 -1.3(4)
C122 C121 C126 C125 -0.1(4)
Si1 C121 C126 C125 -179.5(2)
O1 Si1 C131 C136 140.2(2)
C121 Si1 C131 C136 -103.9(2)
C111 Si1 C131 C136 19.0(2)
O1 Si1 C131 C132 -40.6(2)
C121 Si1 C131 C132 75.3(2)
C111 Si1 C131 C132 -161.81(19)
C136 C131 C132 C133 -0.2(4)
Si1 C131 C132 C133 -179.4(2)
C131 C132 C133 C134 -0.6(4)
C132 C133 C134 C135 0.6(4)
C133 C134 C135 C136 0.3(4)
C134 C135 C136 C131 -1.2(4)
C132 C131 C136 C135 1.2(4)
Si1 C131 C136 C135 -179.6(2)
O2 Si2 C211 C216 176.13(19)
C221 Si2 C211 C216 -66.1(2)
C231 Si2 C211 C216 58.2(2)
O2 Si2 C211 C212 -4.7(2)
C221 Si2 C211 C212 113.1(2)
C231 Si2 C211 C212 -122.6(2)
C216 C211 C212 C213 -0.7(4)
Si2 C211 C212 C213 -179.9(2)
C211 C212 C213 C214 0.8(4)
C212 C213 C214 C215 -0.2(4)
C213 C214 C215 C216 -0.5(4)
C214 C215 C216 C211 0.6(4)
C212 C211 C216 C215 0.0(4)
Si2 C211 C216 C215 179.2(2)
O2 Si2 C221 C222 10.9(2)
C211 Si2 C221 C222 -108.5(2)
C231 Si2 C221 C222 129.2(2)
O2 Si2 C221 C226 -171.13(19)
C211 Si2 C221 C226 69.5(2)
C231 Si2 C221 C226 -52.8(2)
C226 C221 C222 C223 0.3(4)
Si2 C221 C222 C223 178.5(2)
C221 C222 C223 C224 0.5(4)
C222 C223 C224 C225 -1.1(4)
C223 C224 C225 C226 0.9(4)
C224 C225 C226 C221 0.0(4)
C222 C221 C226 C225 -0.5(4)
Si2 C221 C226 C225 -178.61(19)
O2 Si2 C231 C236 118.3(2)
C221 Si2 C231 C236 0.2(3)
C211 Si2 C231 C236 -122.4(2)
O2 Si2 C231 C232 -59.6(2)
C221 Si2 C231 C232 -177.69(19)
C211 Si2 C231 C232 59.7(2)
C236 C231 C232 C233 -0.2(4)
Si2 C231 C232 C233 177.9(2)
C231 C232 C233 C234 0.2(4)
C232 C233 C234 C235 0.0(5)
C233 C234 C235 C236 -0.2(5)
C234 C235 C236 C231 0.2(4)
C232 C231 C236 C235 0.0(4)
Si2 C231 C236 C235 -177.9(2)
C16 N1 C12 C13 0.1(5)
N1 C12 C13 C14 -0.1(5)
C12 C13 C14 C15 0.8(4)
C12 C13 C14 C24 -179.5(3)
C13 C14 C15 C16 -1.6(4)
C24 C14 C15 C16 178.7(3)
C12 N1 C16 C15 -0.9(5)
C14 C15 C16 N1 1.7(5)
C26 N2 C22 C23 -0.2(5)
N2 C22 C23 C24 1.9(5)
C22 C23 C24 C25 -1.9(4)
C22 C23 C24 C14 179.1(3)
C15 C14 C24 C25 -145.0(3)
C13 C14 C24 C25 35.4(4)
C15 C14 C24 C23 34.0(4)
C13 C14 C24 C23 -145.6(3)
C23 C24 C25 C26 0.3(5)
C14 C24 C25 C26 179.4(3)
C22 N2 C26 C25 -1.5(5)
C24 C25 C26 N2 1.4(5)

loop_
_cod_related_entry_id
_cod_related_entry_database
_cod_related_entry_code
1 ChemSpider 21140219
